data_7035881
loop_
_publ_author_name
'Weiss, Daniel T.'
'Altmann, Philipp J.'
'Haslinger, Stefan'
'Jandl, Christian'
'P\"othig, Alexander'
'Cokoja, Mirza'
'K\"uhn, Fritz E'

_publ_section_title
;
 Structural diversity of late transition metal complexes with flexible
 tetra-NHC ligands.
;
_journal_issue 42
_journal_name_full 'Dalton transactions (Cambridge, England : 2003)'
_journal_page_first 18329
_journal_page_last 18339
_journal_paper_doi 10.1039/c5dt02386f
_journal_volume 44
_journal_year 2015
_chemical_compound_source 'see text'
_chemical_formula_moiety 'C17 H20 N8 Ni, 2(F6 P)'
_chemical_formula_sum 'C17 H20 F12 N8 Ni P2'
_chemical_formula_weight 685.04
_space_group_IT_number 2
_symmetry_cell_setting triclinic
_symmetry_Int_Tables_number 2
_symmetry_space_group_name_Hall '-P 1'
_symmetry_space_group_name_H-M 'P -1'
_atom_sites_solution_hydrogens geom
_atom_sites_solution_primary direct
_atom_sites_solution_secondary difmap
_audit_update_record
;
2015-06-22 deposited with the CCDC.
2015-07-20 downloaded from the CCDC.
;
_cell_angle_alpha 61.167(1)
_cell_angle_beta 70.741(1)
_cell_angle_gamma 85.349(1)
_cell_formula_units_Z 2
_cell_length_a 10.3012(3)
_cell_length_b 11.7988(4)
_cell_length_c 12.1199(4)
_cell_measurement_reflns_used 9979
_cell_measurement_temperature 123
_cell_measurement_theta_max 28.2486
_cell_measurement_theta_min 2.5532
_cell_volume 1212.81(7)
_computing_cell_refinement 'SAINT (Bruker, 2008b)'
_computing_data_collection 'APEX II Control Software (Bruker, 2008a)'
_computing_data_reduction 'SAINT (Bruker, 2008b)'
_computing_molecular_graphics 'PLATON (Spek, 2011)'
_computing_publication_material 'PLATON (Spek, 2011), enCIFer (Allen, 2004)'
_computing_structure_refinement 'SHELXL97 (Sheldrick, 2008), SHELXLE (Huebschle, 2011)'
_computing_structure_solution 'SHELXS97 (Sheldrick, 2008)'
_diffrn_ambient_temperature 123
_diffrn_detector ' CCD plate '
_diffrn_detector_area_resol_mean 16
_diffrn_measured_fraction_theta_full 0.998
_diffrn_measured_fraction_theta_max 0.998
_diffrn_measurement_device ' \k-geometry diffractometer '
_diffrn_measurement_device_type ' Bruker APEX-II CCD '
_diffrn_measurement_method ' phi- and omega-rotation '
_diffrn_radiation_monochromator 'MONTEL optic'
_diffrn_radiation_probe x-ray
_diffrn_radiation_source 'rotating anode FR591'
_diffrn_radiation_type MoK\a
_diffrn_radiation_wavelength 0.71073
_diffrn_reflns_av_R_equivalents 0.0371
_diffrn_reflns_av_sigmaI/netI 0.0215
_diffrn_reflns_limit_h_max 13
_diffrn_reflns_limit_h_min -13
_diffrn_reflns_limit_k_max 15
_diffrn_reflns_limit_k_min -15
_diffrn_reflns_limit_l_max 16
_diffrn_reflns_limit_l_min -16
_diffrn_reflns_number 63331
_diffrn_reflns_reduction_process
;
;
_diffrn_reflns_theta_full 28.33
_diffrn_reflns_theta_max 28.33
_diffrn_reflns_theta_min 1.98
_exptl_absorpt_coefficient_mu 1.051
_exptl_absorpt_correction_T_max 0.7457
_exptl_absorpt_correction_T_min 0.6073
_exptl_absorpt_correction_type multi-scan
_exptl_absorpt_process_details 'SADABS, Bruker, 2008b'
_exptl_crystal_colour yellow
_exptl_crystal_density_diffrn 1.876
_exptl_crystal_density_method 'Not Measured'
_exptl_crystal_description block
_exptl_crystal_F_000 688
_exptl_crystal_size_max 0.55
_exptl_crystal_size_mid 0.34
_exptl_crystal_size_min 0.33
_refine_diff_density_max 0.785
_refine_diff_density_min -0.589
_refine_diff_density_rms 0.064
_refine_ls_extinction_method none
_refine_ls_goodness_of_fit_ref 1.044
_refine_ls_hydrogen_treatment constr
_refine_ls_matrix_type full
_refine_ls_number_parameters 427
_refine_ls_number_reflns 6041
_refine_ls_number_restraints 237
_refine_ls_restrained_S_all 1.047
_refine_ls_R_factor_all 0.0369
_refine_ls_R_factor_gt 0.0308
_refine_ls_shift/su_max 0.004
_refine_ls_shift/su_mean 0.000
_refine_ls_structure_factor_coef Fsqd
_refine_ls_weighting_details 'calc w=1/[\s^2^(Fo^2^)+(0.0309P)^2^+1.1612P] where P=(Fo^2^+2Fc^2^)/3'
_refine_ls_weighting_scheme calc
_refine_ls_wR_factor_gt 0.0728
_refine_ls_wR_factor_ref 0.0754
_reflns_number_gt 5334
_reflns_number_total 6041
_reflns_threshold_expression I>2\s(I)
_cod_data_source_file c5dt02386f2.cif
_cod_data_source_block compound_7
_cod_depositor_comments 'Adding full bibliography for 7035878--7035886.cif.'
_cod_database_code 7035881

loop_
_symmetry_equiv_pos_site_id
_symmetry_equiv_pos_as_xyz
1 x,y,z
2 -x,-y,-z

loop_
_atom_site_aniso_label
_atom_site_aniso_U_11
_atom_site_aniso_U_22
_atom_site_aniso_U_33
_atom_site_aniso_U_23
_atom_site_aniso_U_13
_atom_site_aniso_U_12
Ni1 0.0149(1) 0.0112(1) 0.0119(1) -0.0043(1) -0.0025(1) 0.0028(1)
P1 0.0270(3) 0.0265(3) 0.0270(3) -0.0152(2) -0.0064(2) -0.0017(2)
P2 0.0150(3) 0.0137(3) 0.0118(3) -0.0045(2) -0.0032(2) 0.0033(2)
P2A 0.022(2) 0.028(2) 0.021(2) -0.009(2) -0.007(2) 0.004(2)
F1 0.0962(16) 0.0729(13) 0.0751(13) -0.0550(12) 0.0403(11) -0.0192(11)
N1 0.0209(7) 0.0224(8) 0.0169(7) -0.0108(6) -0.0037(6) 0.0020(6)
F2 0.0402(8) 0.0455(8) 0.0416(8) -0.0227(7) -0.0074(6) 0.0156(6)
N2 0.0175(7) 0.0161(7) 0.0179(7) -0.0092(6) -0.0037(6) 0.0032(5)
F3 0.0456(9) 0.0443(9) 0.0775(11) -0.0224(8) -0.0392(8) 0.0209(7)
N3 0.0176(7) 0.0155(7) 0.0149(7) -0.0051(6) -0.0050(6) 0.0031(5)
F4 0.0730(11) 0.0380(8) 0.0500(9) -0.0195(7) -0.0143(8) -0.0214(7)
N4 0.0166(7) 0.0151(7) 0.0138(7) -0.0047(6) -0.0039(5) 0.0014(5)
F5 0.0973(14) 0.0674(12) 0.0427(9) 0.0002(8) -0.0481(10) -0.0271(10)
N5 0.0141(7) 0.0167(7) 0.0170(7) -0.0075(6) -0.0038(5) 0.0023(5)
N6 0.0162(7) 0.0159(7) 0.0179(7) -0.0081(6) -0.0051(6) 0.0035(5)
F6 0.0416(8) 0.0315(7) 0.0605(9) -0.0191(7) -0.0188(7) -0.0066(6)
N7 0.0199(7) 0.0125(7) 0.0147(7) -0.0041(6) -0.0048(6) 0.0015(5)
N8 0.0202(7) 0.0154(7) 0.0156(7) -0.0050(6) -0.0002(6) 0.0007(6)
C1 0.0321(11) 0.0354(12) 0.0197(9) -0.0126(9) -0.0102(8) 0.0058(8)
C2 0.0181(8) 0.0150(8) 0.0140(8) -0.0064(7) -0.0031(6) 0.0011(6)
C3 0.0218(9) 0.0276(10) 0.0267(10) -0.0199(8) -0.0021(7) 0.0012(7)
C4 0.0183(8) 0.0207(9) 0.0287(10) -0.0175(8) -0.0028(7) 0.0031(7)
C5 0.0167(8) 0.0206(9) 0.0186(8) -0.0081(7) -0.0056(7) 0.0053(6)
C6 0.0165(8) 0.0156(8) 0.0156(8) -0.0084(7) -0.0048(6) 0.0030(6)
C7 0.0257(9) 0.0164(9) 0.0160(8) -0.0037(7) -0.0090(7) 0.0041(7)
C8 0.0246(9) 0.0166(9) 0.0135(8) -0.0029(7) -0.0059(7) 0.0013(7)
C9 0.0151(8) 0.0159(8) 0.0158(8) -0.0047(7) -0.0026(6) 0.0006(6)
C10 0.0168(8) 0.0136(8) 0.0150(8) -0.0068(7) -0.0057(6) 0.0018(6)
C11 0.0146(8) 0.0225(9) 0.0227(9) -0.0120(8) -0.0031(7) 0.0045(6)
C12 0.0165(8) 0.0217(9) 0.0260(9) -0.0129(8) -0.0057(7) 0.0059(7)
C13 0.0195(8) 0.0141(8) 0.0213(9) -0.0045(7) -0.0069(7) 0.0042(6)
C14 0.0190(8) 0.0159(8) 0.0136(8) -0.0071(7) -0.0044(6) 0.0032(6)
C15 0.0284(9) 0.0124(8) 0.0171(8) -0.0031(7) -0.0049(7) 0.0003(7)
C16 0.0267(9) 0.0151(9) 0.0185(9) -0.0032(7) -0.0007(7) -0.0015(7)
C17 0.0183(9) 0.0211(9) 0.0272(10) -0.0097(8) 0.0012(7) 0.0018(7)
F7 0.0309(8) 0.0275(8) 0.0148(6) -0.0050(6) -0.0104(6) 0.0071(6)
F8 0.0301(7) 0.0231(7) 0.0130(6) -0.0048(5) -0.0067(5) 0.0073(5)
F9 0.0169(6) 0.0504(10) 0.0217(6) -0.0022(6) -0.0009(5) 0.0102(6)
F10 0.0707(12) 0.0198(7) 0.0321(7) -0.0156(6) -0.0197(7) 0.0053(7)
F11 0.0152(6) 0.0402(9) 0.0288(8) -0.0088(7) -0.0026(5) 0.0032(6)
F12 0.0530(10) 0.0182(6) 0.0354(8) -0.0110(6) -0.0235(7) 0.0033(6)
F7A 0.023(6) 0.025(5) 0.016(4) -0.007(4) -0.006(4) 0.005(4)
F8A 0.026(5) 0.030(4) 0.015(3) -0.010(3) -0.006(3) 0.006(4)
F9A 0.038(4) 0.034(4) 0.015(4) -0.003(3) -0.003(3) 0.019(3)
F10A 0.051(5) 0.030(5) 0.020(5) -0.010(4) -0.010(4) -0.009(4)
F11A 0.028(4) 0.030(5) 0.017(4) -0.008(4) 0.000(4) 0.008(4)
F12A 0.036(4) 0.035(4) 0.027(4) -0.009(3) -0.013(4) -0.007(4)

loop_
_atom_site_label
_atom_site_type_symbol
_atom_site_thermal_displace_type
_atom_site_fract_x
_atom_site_fract_y
_atom_site_fract_z
_atom_site_occupancy
_atom_site_U_iso_or_equiv
_atom_site_calc_flag
_atom_site_refinement_flags
_atom_site_disorder_assembly
_atom_site_disorder_group
Ni1 Ni Uani 0.06512(2) 0.34835(2) 0.38280(2) 1.000 0.0139(1) d . . .
P1 P Uani 0.68900(5) 0.29040(5) 0.29234(5) 1.000 0.0263(2) d . . .
P2 P Uani 0.33857(7) 0.10775(6) 0.85005(7) 0.920(3) 0.0147(2) d DUP A 1
P2A P Uani 0.3487(8) 0.1107(7) 0.8696(7) 0.080(3) 0.0251(12) d DUP A 2
F1 F Uani 0.5696(2) 0.3189(2) 0.3952(2) 1.000 0.0905(8) d . . .
N1 N Uani 0.21778(16) 0.27319(15) 0.17909(15) 1.000 0.0202(4) d . . .
F2 F Uani 0.80545(15) 0.26339(14) 0.18625(14) 1.000 0.0442(5) d . . .
N2 N Uani 0.27973(15) 0.17933(14) 0.35208(15) 1.000 0.0175(4) d . . .
F3 F Uani 0.61398(16) 0.36344(15) 0.18366(18) 1.000 0.0548(6) d . . .
N3 N Uani 0.14006(15) 0.11416(14) 0.57494(14) 1.000 0.0172(4) d . . .
F4 F Uani 0.77481(18) 0.42312(15) 0.23970(16) 1.000 0.0545(5) d . . .
N4 N Uani -0.07026(15) 0.14069(14) 0.65479(14) 1.000 0.0165(4) d . . .
F5 F Uani 0.7667(2) 0.21502(18) 0.39764(16) 1.000 0.0718(7) d . . .
N5 N Uani -0.19999(14) 0.32482(14) 0.58415(14) 1.000 0.0167(4) d . . .
N6 N Uani -0.15367(15) 0.51517(14) 0.41597(15) 1.000 0.0170(4) d . . .
F6 F Uani 0.60415(15) 0.15560(13) 0.34676(16) 1.000 0.0448(5) d . . .
N7 N Uani 0.04580(15) 0.62561(14) 0.21832(14) 1.000 0.0171(4) d . . .
N8 N Uani 0.25294(16) 0.57983(15) 0.15817(15) 1.000 0.0198(4) d . . .
C1 C Uani 0.1471(2) 0.3526(2) 0.0838(2) 1.000 0.0291(6) d . . .
C2 C Uani 0.19636(17) 0.26872(17) 0.29729(17) 1.000 0.0166(5) d . . .
C3 C Uani 0.31493(19) 0.19001(19) 0.1599(2) 1.000 0.0240(6) d . . .
C4 C Uani 0.35404(18) 0.13063(18) 0.26870(19) 1.000 0.0216(5) d . . .
C5 C Uani 0.28241(18) 0.13875(18) 0.48480(17) 1.000 0.0196(5) d . . .
C6 C Uani 0.03980(17) 0.19204(16) 0.54168(17) 1.000 0.0158(5) d . . .
C7 C Uani 0.09282(19) 0.01632(18) 0.70646(18) 1.000 0.0208(5) d . . .
C8 C Uani -0.04001(19) 0.03256(18) 0.75703(18) 1.000 0.0203(5) d . . .
C9 C Uani -0.20728(17) 0.18411(17) 0.66370(17) 1.000 0.0176(5) d . . .
C10 C Uani -0.09956(17) 0.40001(16) 0.46608(17) 1.000 0.0151(5) d . . .
C11 C Uani -0.31512(18) 0.39123(18) 0.60386(19) 1.000 0.0205(5) d . . .
C12 C Uani -0.28616(18) 0.51104(18) 0.49845(19) 1.000 0.0215(5) d . . .
C13 C Uani -0.10151(18) 0.62161(17) 0.27960(18) 1.000 0.0203(5) d . . .
C14 C Uani 0.12401(17) 0.52344(17) 0.24381(17) 1.000 0.0166(5) d . . .
C15 C Uani 0.1227(2) 0.74156(17) 0.11713(18) 1.000 0.0218(5) d . . .
C16 C Uani 0.2529(2) 0.71170(18) 0.08015(19) 1.000 0.0240(5) d . . .
C17 C Uani 0.38114(19) 0.51621(19) 0.1508(2) 1.000 0.0256(5) d . . .
F7 F Uani 0.34274(17) 0.02234(15) 0.99894(14) 0.920(3) 0.0262(4) d DUP A 1
F8 F Uani 0.33177(15) 0.19363(13) 0.70179(12) 0.920(3) 0.0243(4) d DUP A 1
F9 F Uani 0.17429(13) 0.10648(17) 0.90975(13) 0.920(3) 0.0385(4) d DUP A 1
F10 F Uani 0.3591(2) 0.23829(13) 0.85422(14) 0.920(3) 0.0389(5) d DUP A 1
F11 F Uani 0.50117(13) 0.10885(17) 0.79037(14) 0.920(3) 0.0330(4) d DUP A 1
F12 F Uani 0.31796(18) -0.02136(13) 0.84427(15) 0.920(3) 0.0339(5) d DUP A 1
F7A F Uani 0.3361(13) 0.0072(10) 1.0204(8) 0.080(3) 0.023(3) d DUP A 2
F8A F Uani 0.3593(13) 0.2156(10) 0.7194(8) 0.080(3) 0.025(2) d DUP A 2
F9A F Uani 0.2135(12) 0.1710(13) 0.9245(11) 0.080(3) 0.036(2) d DUP A 2
F10A F Uani 0.4434(14) 0.2102(12) 0.8713(12) 0.080(3) 0.034(3) d DUP A 2
F11A F Uani 0.4823(11) 0.0509(13) 0.8147(13) 0.080(3) 0.029(3) d DUP A 2
F12A F Uani 0.2544(13) 0.0126(12) 0.8663(13) 0.080(3) 0.034(2) d DUP A 2
H1A H Uiso 0.20560 0.43300 0.01420 1.000 0.0440 c R . .
H1B H Uiso 0.05960 0.37390 0.13060 1.000 0.0440 c R . .
H1C H Uiso 0.12870 0.30420 0.04300 1.000 0.0440 c R . .
H3 H Uiso 0.34770 0.17740 0.08400 1.000 0.0290 c R . .
H4 H Uiso 0.41930 0.06810 0.28500 1.000 0.0260 c R . .
H5A H Uiso 0.33260 0.20760 0.48360 1.000 0.0230 c R . .
H5B H Uiso 0.33040 0.05880 0.51550 1.000 0.0230 c R . .
H7 H Uiso 0.14430 -0.04950 0.75210 1.000 0.0250 c R . .
H8 H Uiso -0.10110 -0.01960 0.84530 1.000 0.0240 c R . .
H9A H Uiso -0.26170 0.15720 0.75810 1.000 0.0210 c R . .
H9B H Uiso -0.25490 0.14270 0.63160 1.000 0.0210 c R . .
H11 H Uiso -0.39850 0.35820 0.67780 1.000 0.0250 c R . .
H12 H Uiso -0.34470 0.57960 0.48320 1.000 0.0260 c R . .
H13A H Uiso -0.14960 0.61240 0.22540 1.000 0.0240 c R . .
H13B H Uiso -0.12300 0.70480 0.27980 1.000 0.0240 c R . .
H15 H Uiso 0.09010 0.82510 0.08130 1.000 0.0260 c R . .
H16 H Uiso 0.33050 0.77060 0.01270 1.000 0.0290 c R . .
H17A H Uiso 0.39210 0.47570 0.09460 1.000 0.0380 c R . .
H17B H Uiso 0.37760 0.44950 0.24080 1.000 0.0380 c R . .
H17C H Uiso 0.45960 0.58090 0.11210 1.000 0.0380 c R . .

loop_
_atom_type_symbol
_atom_type_description
_atom_type_scat_dispersion_real
_atom_type_scat_dispersion_imag
_atom_type_scat_source
C C 0.0033 0.0016 ' International Tables Vol C Tables 4.2.6.8 and 6.1.1.4'
H H 0.0000 0.0000 ' International Tables Vol C Tables 4.2.6.8 and 6.1.1.4'
F F 0.0171 0.0103 ' International Tables Vol C Tables 4.2.6.8 and 6.1.1.4'
N N 0.0061 0.0033 ' International Tables Vol C Tables 4.2.6.8 and 6.1.1.4'
Ni Ni 0.3393 1.1124 ' International Tables Vol C Tables 4.2.6.8 and 6.1.1.4'
P P 0.1023 0.0942 ' International Tables Vol C Tables 4.2.6.8 and 6.1.1.4'

loop_
_geom_angle_atom_site_label_1
_geom_angle_atom_site_label_2
_geom_angle_atom_site_label_3
_geom_angle
_geom_angle_publ_flag
C2 Ni1 C6 86.78(8) yes
C2 Ni1 C10 164.47(9) yes
C2 Ni1 C14 96.70(8) yes
C6 Ni1 C10 89.89(8) yes
C6 Ni1 C14 162.14(8) yes
C10 Ni1 C14 91.10(8) yes
F1 P1 F6 89.52(11) yes
F2 P1 F3 88.40(9) yes
F2 P1 F4 89.75(9) yes
F2 P1 F5 89.63(10) yes
F2 P1 F6 90.12(9) yes
F3 P1 F4 90.25(10) yes
F3 P1 F5 177.91(11) yes
F3 P1 F6 90.66(10) yes
F4 P1 F5 90.46(11) yes
F4 P1 F6 179.08(10) yes
F5 P1 F6 88.63(10) yes
F1 P1 F4 90.63(12) yes
F1 P1 F2 178.09(10) yes
F1 P1 F3 89.72(11) yes
F1 P1 F5 92.24(11) yes
F7 P2 F8 179.06(10) yes
F8 P2 F9 89.62(8) yes
F8 P2 F10 89.39(9) yes
F8 P2 F11 90.17(8) yes
F8 P2 F12 89.96(9) yes
F9 P2 F10 89.93(11) yes
F9 P2 F11 179.71(10) yes
F9 P2 F12 90.04(11) yes
F10 P2 F11 90.28(11) yes
F10 P2 F12 179.36(9) yes
F11 P2 F12 89.75(11) yes
F7 P2 F11 90.76(9) yes
F7 P2 F9 89.45(9) yes
F7 P2 F10 90.48(10) yes
F7 P2 F12 90.17(10) yes
F7A P2A F8A 179.1(8) yes
F8A P2A F11A 90.2(8) yes
F8A P2A F12A 90.0(8) yes
F9A P2A F10A 90.0(9) yes
F9A P2A F11A 179.7(9) yes
F9A P2A F12A 90.1(9) yes
F10A P2A F11A 90.3(9) yes
F10A P2A F12A 179.4(8) yes
F11A P2A F12A 89.7(9) yes
F7A P2A F12A 90.1(8) yes
F8A P2A F9A 89.6(8) yes
F8A P2A F10A 89.4(8) yes
F7A P2A F11A 90.8(8) yes
F7A P2A F9A 89.4(7) yes
F7A P2A F10A 90.5(8) yes
C1 N1 C2 125.23(19) yes
C1 N1 C3 123.78(17) yes
C2 N1 C3 110.98(17) yes
C4 N2 C5 125.87(17) yes
C2 N2 C4 111.81(16) yes
C2 N2 C5 122.27(17) yes
C5 N3 C6 123.26(15) yes
C5 N3 C7 125.05(17) yes
C6 N3 C7 111.52(16) yes
C8 N4 C9 124.06(15) yes
C6 N4 C9 123.86(15) yes
C6 N4 C8 111.73(16) yes
C10 N5 C11 111.47(16) yes
C9 N5 C10 125.55(17) yes
C9 N5 C11 120.91(15) yes
C12 N6 C13 120.38(17) yes
C10 N6 C12 111.82(16) yes
C10 N6 C13 126.03(16) yes
C13 N7 C14 127.18(16) yes
C13 N7 C15 120.71(17) yes
C14 N7 C15 112.04(16) yes
C14 N8 C16 111.52(18) yes
C14 N8 C17 126.82(18) yes
C16 N8 C17 121.54(17) yes
N1 C2 N2 104.03(17) yes
Ni1 C2 N1 129.57(15) yes
Ni1 C2 N2 125.95(13) yes
N1 C3 C4 107.28(19) yes
N2 C4 C3 105.89(19) yes
N2 C5 N3 108.35(15) yes
Ni1 C6 N4 129.84(15) yes
N3 C6 N4 103.84(15) yes
Ni1 C6 N3 125.61(13) yes
N3 C7 C8 106.59(18) yes
N4 C8 C7 106.33(16) yes
N4 C9 N5 110.91(15) yes
Ni1 C10 N5 127.75(15) yes
N5 C10 N6 103.51(16) yes
Ni1 C10 N6 128.31(13) yes
N5 C11 C12 106.75(17) yes
N6 C12 C11 106.42(19) yes
N6 C13 N7 112.70(16) yes
Ni1 C14 N7 126.56(13) yes
N7 C14 N8 103.23(17) yes
Ni1 C14 N8 129.81(15) yes
N7 C15 C16 105.89(19) yes
N8 C16 C15 107.29(18) yes
N1 C1 H1B 109.00 no
N1 C1 H1C 110.00 no
N1 C1 H1A 109.00 no
H1A C1 H1C 110.00 no
H1B C1 H1C 109.00 no
H1A C1 H1B 109.00 no
C4 C3 H3 126.00 no
N1 C3 H3 126.00 no
N2 C4 H4 127.00 no
C3 C4 H4 127.00 no
N2 C5 H5A 110.00 no
N2 C5 H5B 110.00 no
N3 C5 H5A 110.00 no
N3 C5 H5B 110.00 no
H5A C5 H5B 108.00 no
C8 C7 H7 127.00 no
N3 C7 H7 127.00 no
N4 C8 H8 127.00 no
C7 C8 H8 127.00 no
N4 C9 H9A 109.00 no
N4 C9 H9B 109.00 no
H9A C9 H9B 108.00 no
N5 C9 H9B 109.00 no
N5 C9 H9A 109.00 no
C12 C11 H11 127.00 no
N5 C11 H11 127.00 no
C11 C12 H12 127.00 no
N6 C12 H12 127.00 no
N7 C13 H13A 109.00 no
N6 C13 H13A 109.00 no
N6 C13 H13B 109.00 no
N7 C13 H13B 109.00 no
H13A C13 H13B 108.00 no
C16 C15 H15 127.00 no
N7 C15 H15 127.00 no
N8 C16 H16 126.00 no
C15 C16 H16 126.00 no
H17B C17 H17C 109.00 no
N8 C17 H17A 109.00 no
N8 C17 H17B 109.00 no
N8 C17 H17C 109.00 no
H17A C17 H17B 110.00 no
H17A C17 H17C 109.00 no

loop_
_geom_bond_atom_site_label_1
_geom_bond_atom_site_label_2
_geom_bond_distance
_geom_bond_publ_flag
Ni1 C2 1.896(2) yes
Ni1 C6 1.8705(18) yes
Ni1 C10 1.8879(19) yes
Ni1 C14 1.910(2) yes
P1 F6 1.6006(18) yes
P1 F3 1.5948(19) yes
P1 F1 1.583(2) yes
P1 F2 1.5842(17) yes
P1 F4 1.590(2) yes
P1 F5 1.589(2) yes
P2 F7 1.6012(16) yes
P2 F9 1.6042(16) yes
P2 F10 1.5983(19) yes
P2 F8 1.6050(15) yes
P2 F12 1.5924(19) yes
P2 F11 1.5888(17) yes
P2A F11A 1.589(17) yes
P2A F10A 1.598(18) yes
P2A F7A 1.602(11) yes
P2A F8A 1.605(11) yes
P2A F9A 1.604(17) yes
P2A F12A 1.593(18) yes
N1 C3 1.388(3) yes
N1 C2 1.351(2) yes
N1 C1 1.464(3) yes
N2 C5 1.450(2) yes
N2 C2 1.358(3) yes
N2 C4 1.384(3) yes
N3 C5 1.461(2) yes
N3 C6 1.355(3) yes
N3 C7 1.384(2) yes
N4 C6 1.348(2) yes
N4 C8 1.388(3) yes
N4 C9 1.450(3) yes
N5 C10 1.361(2) yes
N5 C9 1.456(3) yes
N5 C11 1.386(3) yes
N6 C10 1.353(3) yes
N6 C12 1.389(3) yes
N6 C13 1.456(2) yes
N7 C15 1.386(3) yes
N7 C14 1.358(3) yes
N7 C13 1.446(3) yes
N8 C14 1.361(2) yes
N8 C16 1.377(3) yes
N8 C17 1.463(3) yes
C3 C4 1.344(3) no
C7 C8 1.342(3) no
C11 C12 1.340(3) no
C15 C16 1.343(3) no
C1 H1A 0.9800 no
C1 H1B 0.9800 no
C1 H1C 0.9800 no
C3 H3 0.9500 no
C4 H4 0.9500 no
C5 H5A 0.9900 no
C5 H5B 0.9900 no
C7 H7 0.9500 no
C8 H8 0.9500 no
C9 H9A 0.9900 no
C9 H9B 0.9900 no
C11 H11 0.9500 no
C12 H12 0.9500 no
C13 H13A 0.9900 no
C13 H13B 0.9900 no
C15 H15 0.9500 no
C16 H16 0.9500 no
C17 H17A 0.9800 no
C17 H17B 0.9800 no
C17 H17C 0.9800 no

loop_
_geom_torsion_atom_site_label_1
_geom_torsion_atom_site_label_2
_geom_torsion_atom_site_label_3
_geom_torsion_atom_site_label_4
_geom_torsion
_geom_torsion_publ_flag
C6 Ni1 C2 N1 138.3(2) no
C6 Ni1 C2 N2 -32.69(18) no
C14 Ni1 C2 N1 -59.3(2) no
C14 Ni1 C2 N2 129.73(18) no
C2 Ni1 C6 N3 36.26(18) no
C2 Ni1 C6 N4 -155.0(2) no
C10 Ni1 C6 N3 -158.92(18) no
C10 Ni1 C6 N4 9.8(2) no
C6 Ni1 C10 N5 -13.78(18) no
C6 Ni1 C10 N6 175.06(19) no
C14 Ni1 C10 N5 -175.95(18) no
C14 Ni1 C10 N6 12.89(19) no
C2 Ni1 C14 N7 154.49(17) no
C2 Ni1 C14 N8 -34.0(2) no
C10 Ni1 C14 N7 -12.05(18) no
C10 Ni1 C14 N8 159.46(19) no
C1 N1 C2 Ni1 5.2(3) no
C1 N1 C2 N2 177.66(19) no
C3 N1 C2 Ni1 -173.73(16) no
C3 N1 C2 N2 -1.3(2) no
C1 N1 C3 C4 -178.05(19) no
C2 N1 C3 C4 0.9(2) no
C4 N2 C2 Ni1 174.03(15) no
C4 N2 C2 N1 1.2(2) no
C5 N2 C2 Ni1 -3.5(3) no
C5 N2 C2 N1 -176.29(17) no
C2 N2 C4 C3 -0.7(2) no
C5 N2 C4 C3 176.69(19) no
C2 N2 C5 N3 45.5(3) no
C4 N2 C5 N3 -131.6(2) no
C6 N3 C5 N2 -42.0(3) no
C7 N3 C5 N2 143.3(2) no
C5 N3 C6 Ni1 -4.3(3) no
C5 N3 C6 N4 -175.41(18) no
C7 N3 C6 Ni1 171.04(15) no
C7 N3 C6 N4 0.0(2) no
C5 N3 C7 C8 175.5(2) no
C6 N3 C7 C8 0.2(2) no
C8 N4 C6 Ni1 -170.69(16) no
C8 N4 C6 N3 -0.1(2) no
C9 N4 C6 Ni1 16.0(3) no
C9 N4 C6 N3 -173.50(18) no
C6 N4 C8 C7 0.3(2) no
C9 N4 C8 C7 173.61(19) no
C6 N4 C9 N5 -38.9(3) no
C8 N4 C9 N5 148.58(18) no
C10 N5 C9 N4 34.7(2) no
C11 N5 C9 N4 -163.04(16) no
C9 N5 C10 Ni1 -7.3(3) no
C9 N5 C10 N6 165.60(17) no
C11 N5 C10 Ni1 -170.92(15) no
C11 N5 C10 N6 2.0(2) no
C9 N5 C11 C12 -165.93(17) no
C10 N5 C11 C12 -1.4(2) no
C12 N6 C10 Ni1 171.02(15) no
C12 N6 C10 N5 -1.8(2) no
C13 N6 C10 Ni1 6.3(3) no
C13 N6 C10 N5 -166.57(18) no
C10 N6 C12 C11 1.0(2) no
C13 N6 C12 C11 166.75(18) no
C10 N6 C13 N7 -28.9(3) no
C12 N6 C13 N7 167.52(18) no
C14 N7 C13 N6 29.9(3) no
C15 N7 C13 N6 -153.44(18) no
C13 N7 C14 Ni1 -8.0(3) no
C13 N7 C14 N8 178.67(17) no
C15 N7 C14 Ni1 175.09(14) no
C15 N7 C14 N8 1.8(2) no
C13 N7 C15 C16 -178.37(17) no
C14 N7 C15 C16 -1.3(2) no
C16 N8 C14 Ni1 -174.68(15) no
C16 N8 C14 N7 -1.7(2) no
C17 N8 C14 Ni1 1.3(3) no
C17 N8 C14 N7 174.30(18) no
C14 N8 C16 C15 1.0(2) no
C17 N8 C16 C15 -175.23(18) no
N1 C3 C4 N2 -0.1(2) no
N3 C7 C8 N4 -0.3(2) no
N5 C11 C12 N6 0.2(2) no
N7 C15 C16 N8 0.2(2) no
